data_7107376
loop_
_publ_author_name
'Wenliang Huang'
'Paula L. Diaconescu'

_publ_section_title
;
 P4 activation by group 3 metal arene complexes
;
_journal_name_full Chem.Commun.
_journal_page_first 2216
_journal_paper_doi 10.1039/c2cc17638f
_journal_volume 48
_journal_year 2012
_chemical_formula_moiety 'C62 H100 Fe2 N4 O2 Si4 Y2, C7 H8'
_chemical_formula_sum 'C69 H108 Fe2 N4 O2 Si4 Y2'
_chemical_formula_weight 1427.47
_chemical_name_systematic
;
?
;
_space_group_IT_number 14
_symmetry_cell_setting monoclinic
_symmetry_space_group_name_Hall '-P 2yn'
_symmetry_space_group_name_H-M 'P 1 21/n 1'
_atom_sites_solution_hydrogens geom
_atom_sites_solution_primary direct
_atom_sites_solution_secondary difmap
_audit_creation_method SHELXL-97
_cell_angle_alpha 90.00
_cell_angle_beta 94.925(2)
_cell_angle_gamma 90.00
_cell_formula_units_Z 4
_cell_length_a 22.149(5)
_cell_length_b 11.297(2)
_cell_length_c 28.352(6)
_cell_measurement_reflns_used 9663
_cell_measurement_temperature 100(2)
_cell_measurement_theta_max 28.33
_cell_measurement_theta_min 3.80
_cell_volume 7068(3)
_computing_cell_refinement 'Bruker SAINT'
_computing_data_collection 'Bruker APEX2'
_computing_data_reduction 'Bruker SAINT'
_computing_molecular_graphics 'Bruker SHELXTL'
_computing_publication_material 'Bruker SHELXTL'
_computing_structure_refinement 'SHELXL-97 (Sheldrick, 2008)'
_computing_structure_solution 'SHELXS-97 (Sheldrick, 2008)'
_diffrn_ambient_temperature 100(2)
_diffrn_measured_fraction_theta_full 0.996
_diffrn_measured_fraction_theta_max 0.996
_diffrn_radiation_monochromator graphite
_diffrn_radiation_source 'fine-focus sealed tube'
_diffrn_radiation_type MoK\a
_diffrn_radiation_wavelength 0.71073
_diffrn_reflns_av_R_equivalents 0.0431
_diffrn_reflns_av_sigmaI/netI 0.0392
_diffrn_reflns_limit_h_max 25
_diffrn_reflns_limit_h_min -25
_diffrn_reflns_limit_k_max 13
_diffrn_reflns_limit_k_min -13
_diffrn_reflns_limit_l_max 32
_diffrn_reflns_limit_l_min -33
_diffrn_reflns_number 45879
_diffrn_reflns_theta_full 24.50
_diffrn_reflns_theta_max 24.50
_diffrn_reflns_theta_min 3.75
_exptl_absorpt_coefficient_mu 2.141
_exptl_absorpt_correction_T_max 0.8823
_exptl_absorpt_correction_T_min 0.7123
_exptl_absorpt_correction_type multi-scan
_exptl_absorpt_process_details 'Twinabs (Bruker)'
_exptl_crystal_colour 'dark purple'
_exptl_crystal_density_diffrn 1.341
_exptl_crystal_density_method 'not measured'
_exptl_crystal_description block
_exptl_crystal_F_000 3008
_exptl_crystal_size_max 0.17
_exptl_crystal_size_mid 0.11
_exptl_crystal_size_min 0.06
_refine_diff_density_max 3.754
_refine_diff_density_min -1.156
_refine_diff_density_rms 0.089
_refine_ls_extinction_method none
_refine_ls_goodness_of_fit_ref 1.083
_refine_ls_hydrogen_treatment constr
_refine_ls_matrix_type full
_refine_ls_number_parameters 751
_refine_ls_number_reflns 11705
_refine_ls_number_restraints 0
_refine_ls_restrained_S_all 1.083
_refine_ls_R_factor_all 0.0695
_refine_ls_R_factor_gt 0.0473
_refine_ls_shift/su_max 0.002
_refine_ls_shift/su_mean 0.000
_refine_ls_structure_factor_coef Fsqd
_refine_ls_weighting_details 'calc w=1/[\s^2^(Fo^2^)+(0.0564P)^2^+13.3552P] where P=(Fo^2^+2Fc^2^)/3'
_refine_ls_weighting_scheme calc
_refine_ls_wR_factor_gt 0.1150
_refine_ls_wR_factor_ref 0.1226
_reflns_number_gt 8937
_reflns_number_total 11705
_reflns_threshold_expression >2sigma(I)
_cod_data_source_file c2cc17638f.txt
_cod_data_source_block Y2-naph
_cod_original_sg_symbol_H-M P21/n
_cod_database_code 7107376

loop_
_symmetry_equiv_pos_as_xyz
'x, y, z'
'-x+1/2, y+1/2, -z+1/2'
'-x, -y, -z'
'x-1/2, -y-1/2, z-1/2'

loop_
_atom_site_label
_atom_site_type_symbol
_atom_site_fract_x
_atom_site_fract_y
_atom_site_fract_z
_atom_site_U_iso_or_equiv
_atom_site_adp_type
_atom_site_occupancy
_atom_site_symmetry_multiplicity
_atom_site_calc_flag
_atom_site_refinement_flags
Y1 Y 0.906961(17) 0.17938(4) 0.672863(13) 0.01557(11) Uani 1 1 d .
Y2 Y 1.096105(17) 0.26014(3) 0.833456(13) 0.01440(11) Uani 1 1 d .
Fe1 Fe 0.96261(3) 0.25624(5) 0.57749(2) 0.01841(15) Uani 1 1 d .
Fe2 Fe 1.04551(3) 0.17525(5) 0.93064(2) 0.01728(15) Uani 1 1 d .
Si1 Si 0.96479(5) -0.12398(11) 0.64849(4) 0.0204(3) Uani 1 1 d .
Si2 Si 0.77238(6) 0.36151(13) 0.63001(5) 0.0339(3) Uani 1 1 d .
Si3 Si 1.23395(5) 0.08215(11) 0.87153(4) 0.0189(3) Uani 1 1 d .
Si4 Si 1.03473(5) 0.55741(11) 0.86281(4) 0.0193(3) Uani 1 1 d .
N1 N 0.96006(15) 0.0271(3) 0.64558(12) 0.0197(8) Uani 1 1 d .
N2 N 0.84517(15) 0.3074(3) 0.63207(12) 0.0202(8) Uani 1 1 d .
N3 N 1.16202(14) 0.1377(3) 0.87295(11) 0.0162(7) Uani 1 1 d .
N4 N 1.04123(15) 0.4060(3) 0.86365(11) 0.0185(8) Uani 1 1 d .
O1 O 0.82232(12) 0.0532(3) 0.67444(9) 0.0215(7) Uani 1 1 d .
O2 O 1.17836(12) 0.3901(3) 0.82728(9) 0.0197(6) Uani 1 1 d .
C1 C 0.95499(18) 0.3498(4) 0.72958(14) 0.0204(9) Uani 1 1 d .
H1A H 0.9619 0.4295 0.7156 0.024 Uiso 1 1 calc R
C2 C 0.89692(19) 0.3248(4) 0.74583(15) 0.0241(10) Uani 1 1 d .
H2A H 0.8647 0.3871 0.7440 0.029 Uiso 1 1 calc R
C3 C 0.88541(19) 0.2158(4) 0.76336(14) 0.0232(10) Uani 1 1 d .
H3A H 0.8450 0.1968 0.7746 0.028 Uiso 1 1 calc R
C4 C 0.93348(18) 0.1287(4) 0.76631(14) 0.0211(10) Uani 1 1 d .
H4A H 0.9247 0.0474 0.7779 0.025 Uiso 1 1 calc R
C5 C 0.99420(18) 0.1621(4) 0.76317(13) 0.0180(9) Uani 1 1 d .
C6 C 1.04549(18) 0.0920(4) 0.77825(13) 0.0179(9) Uani 1 1 d .
H6A H 1.0386 0.0127 0.7925 0.022 Uiso 1 1 calc R
C7 C 1.10313(18) 0.1152(4) 0.76068(14) 0.0203(9) Uani 1 1 d .
H7A H 1.1349 0.0522 0.7617 0.024 Uiso 1 1 calc R
C8 C 1.11422(19) 0.2243(4) 0.74250(14) 0.0206(10) Uani 1 1 d .
H8A H 1.1543 0.2427 0.7305 0.025 Uiso 1 1 calc R
C9 C 1.06699(18) 0.3122(4) 0.74067(13) 0.0189(9) Uani 1 1 d .
H9A H 1.0758 0.3934 0.7290 0.023 Uiso 1 1 calc R
C10 C 1.00616(18) 0.2789(4) 0.74424(13) 0.0177(9) Uani 1 1 d .
C11 C 0.98669(18) 0.0897(4) 0.61011(14) 0.0182(9) Uani 1 1 d .
C12 C 1.03396(18) 0.1774(4) 0.61837(15) 0.0228(10) Uani 1 1 d .
H12A H 1.0515 0.2056 0.6501 0.027 Uiso 1 1 calc R
C13 C 1.05166(19) 0.2164(4) 0.57393(16) 0.0274(11) Uani 1 1 d .
H13A H 1.0847 0.2742 0.5690 0.033 Uiso 1 1 calc R
C14 C 1.01515(19) 0.1565(4) 0.53782(16) 0.0268(11) Uani 1 1 d .
H14A H 1.0181 0.1646 0.5030 0.032 Uiso 1 1 calc R
C15 C 0.97424(19) 0.0822(4) 0.55975(15) 0.0226(10) Uani 1 1 d .
H15A H 0.9428 0.0306 0.5428 0.027 Uiso 1 1 calc R
C16 C 0.88307(18) 0.3398(4) 0.59711(15) 0.0198(9) Uani 1 1 d .
C17 C 0.93527(19) 0.4158(4) 0.60360(15) 0.0230(10) Uani 1 1 d .
H17A H 0.9514 0.4526 0.6342 0.028 Uiso 1 1 calc R
C18 C 0.9597(2) 0.4313(4) 0.55917(16) 0.0278(11) Uani 1 1 d .
H18A H 0.9952 0.4820 0.5529 0.033 Uiso 1 1 calc R
C19 C 0.9243(2) 0.3626(4) 0.52521(15) 0.0264(10) Uani 1 1 d .
H19A H 0.9303 0.3564 0.4908 0.032 Uiso 1 1 calc R
C20 C 0.87806(19) 0.3056(4) 0.54862(15) 0.0231(10) Uani 1 1 d .
H20A H 0.8467 0.2509 0.5334 0.028 Uiso 1 1 calc R
C21 C 0.9209(2) -0.2007(4) 0.59754(17) 0.0357(12) Uani 1 1 d .
H21A H 0.9415 -0.1890 0.5686 0.054 Uiso 1 1 calc R
H21B H 0.8799 -0.1675 0.5931 0.054 Uiso 1 1 calc R
H21C H 0.9185 -0.2856 0.6043 0.054 Uiso 1 1 calc R
C22 C 0.9328(2) -0.1707(4) 0.70447(16) 0.0299(11) Uani 1 1 d .
H22A H 0.8897 -0.1501 0.7029 0.045 Uiso 1 1 calc R
H22B H 0.9545 -0.1301 0.7314 0.045 Uiso 1 1 calc R
H22C H 0.9375 -0.2565 0.7085 0.045 Uiso 1 1 calc R
C23 C 1.0452(2) -0.1842(4) 0.65001(16) 0.0242(10) Uani 1 1 d .
C24 C 1.0761(2) -0.1492(5) 0.6052(2) 0.0482(15) Uani 1 1 d .
H24A H 1.1178 -0.1792 0.6077 0.072 Uiso 1 1 calc R
H24B H 1.0766 -0.0627 0.6023 0.072 Uiso 1 1 calc R
H24C H 1.0535 -0.1833 0.5772 0.072 Uiso 1 1 calc R
C25 C 1.0448(2) -0.3202(4) 0.6531(2) 0.0417(14) Uani 1 1 d .
H25A H 1.0865 -0.3499 0.6545 0.063 Uiso 1 1 calc R
H25B H 1.0214 -0.3527 0.6252 0.063 Uiso 1 1 calc R
H25C H 1.0262 -0.3446 0.6817 0.063 Uiso 1 1 calc R
C26 C 1.0833(2) -0.1364(5) 0.69309(18) 0.0376(13) Uani 1 1 d .
H26A H 1.1242 -0.1697 0.6941 0.056 Uiso 1 1 calc R
H26B H 1.0646 -0.1587 0.7219 0.056 Uiso 1 1 calc R
H26C H 1.0855 -0.0499 0.6910 0.056 Uiso 1 1 calc R
C27 C 0.7220(2) 0.3197(5) 0.57514(17) 0.0339(3) Uani 1 1 d .
H27A H 0.7168 0.2335 0.5740 0.051 Uiso 1 1 calc R
H27B H 0.7407 0.3461 0.5469 0.051 Uiso 1 1 calc R
H27C H 0.6823 0.3577 0.5761 0.051 Uiso 1 1 calc R
C28 C 0.7373(2) 0.3054(5) 0.68389(17) 0.0335(12) Uani 1 1 d .
H28A H 0.7641 0.3235 0.7123 0.050 Uiso 1 1 calc R
H28B H 0.7316 0.2195 0.6813 0.050 Uiso 1 1 calc R
H28C H 0.6980 0.3438 0.6861 0.050 Uiso 1 1 calc R
C29 C 0.7706(2) 0.5287(5) 0.63170(19) 0.0412(13) Uani 1 1 d .
C30 C 0.7887(3) 0.5792(5) 0.5837(2) 0.0553(17) Uani 1 1 d .
H30A H 0.7839 0.6654 0.5835 0.083 Uiso 1 1 calc R
H30B H 0.7626 0.5447 0.5576 0.083 Uiso 1 1 calc R
H30C H 0.8311 0.5592 0.5799 0.083 Uiso 1 1 calc R
C31 C 0.8147(2) 0.5718(5) 0.67390(19) 0.0393(13) Uani 1 1 d .
H31A H 0.8149 0.6585 0.6747 0.059 Uiso 1 1 calc R
H31B H 0.8557 0.5429 0.6699 0.059 Uiso 1 1 calc R
H31C H 0.8013 0.5412 0.7036 0.059 Uiso 1 1 calc R
C32 C 0.7042(2) 0.5723(5) 0.6365(2) 0.0527(16) Uani 1 1 d .
H32A H 0.7026 0.6587 0.6337 0.079 Uiso 1 1 calc R
H32B H 0.6917 0.5487 0.6675 0.079 Uiso 1 1 calc R
H32C H 0.6769 0.5367 0.6115 0.079 Uiso 1 1 calc R
C33 C 0.7940(2) 0.0171(5) 0.62829(16) 0.0382(13) Uani 1 1 d .
H33A H 0.7763 0.0867 0.6110 0.046 Uiso 1 1 calc R
H33B H 0.8246 -0.0190 0.6092 0.046 Uiso 1 1 calc R
C34 C 0.7481(3) -0.0660(6) 0.63592(19) 0.0578(13) Uani 1 1 d .
H34A H 0.7555 -0.1405 0.6189 0.069 Uiso 1 1 calc R
H34B H 0.7081 -0.0345 0.6236 0.069 Uiso 1 1 calc R
C35 C 0.7485(3) -0.0899(6) 0.68805(18) 0.0578(13) Uani 1 1 d .
H35A H 0.7070 -0.0837 0.6984 0.069 Uiso 1 1 calc R
H35B H 0.7645 -0.1699 0.6958 0.069 Uiso 1 1 calc R
C36 C 0.7886(2) 0.0026(4) 0.71112(15) 0.0264(10) Uani 1 1 d .
H36A H 0.7642 0.0643 0.7254 0.032 Uiso 1 1 calc R
H36B H 0.8166 -0.0328 0.7364 0.032 Uiso 1 1 calc R
C37 C 1.20884(19) 0.4444(4) 0.78932(15) 0.0240(10) Uani 1 1 d .
H37A H 1.1796 0.4892 0.7678 0.029 Uiso 1 1 calc R
H37B H 1.2283 0.3832 0.7707 0.029 Uiso 1 1 calc R
C38 C 1.2563(3) 0.5271(5) 0.81314(18) 0.0496(11) Uani 1 1 d .
H38A H 1.2976 0.4957 0.8106 0.060 Uiso 1 1 calc R
H38B H 1.2534 0.6068 0.7986 0.060 Uiso 1 1 calc R
C39 C 1.2418(3) 0.5316(5) 0.86404(18) 0.0496(11) Uani 1 1 d .
H39A H 1.2796 0.5345 0.8853 0.060 Uiso 1 1 calc R
H39B H 1.2175 0.6030 0.8697 0.060 Uiso 1 1 calc R
C40 C 1.2083(2) 0.4273(4) 0.87296(15) 0.0278(11) Uani 1 1 d .
H40A H 1.1778 0.4443 0.8957 0.033 Uiso 1 1 calc R
H40B H 1.2357 0.3644 0.8864 0.033 Uiso 1 1 calc R
C41 C 1.12656(18) 0.1022(4) 0.90957(14) 0.0185(9) Uani 1 1 d .
C42 C 1.13230(18) 0.1398(4) 0.95784(14) 0.0216(10) Uani 1 1 d .
H42A H 1.1620 0.1995 0.9718 0.026 Uiso 1 1 calc R
C43 C 1.08998(19) 0.0771(4) 0.98277(15) 0.0244(10) Uani 1 1 d .
H43A H 1.0851 0.0839 1.0174 0.029 Uiso 1 1 calc R
C44 C 1.05629(19) 0.0028(4) 0.95072(16) 0.0255(10) Uani 1 1 d .
H44A H 1.0232 -0.0522 0.9586 0.031 Uiso 1 1 calc R
C45 C 1.07741(18) 0.0183(4) 0.90545(15) 0.0218(10) Uani 1 1 d .
H45A H 1.0614 -0.0229 0.8758 0.026 Uiso 1 1 calc R
C46 C 1.01571(18) 0.3394(4) 0.89848(14) 0.0173(9) Uani 1 1 d .
C47 C 1.0270(2) 0.3461(4) 0.94895(15) 0.0226(10) Uani 1 1 d .
H47A H 1.0559 0.4015 0.9666 0.027 Uiso 1 1 calc R
C48 C 0.9882(2) 0.2644(4) 0.96974(16) 0.0293(11) Uani 1 1 d .
H48A H 0.9846 0.2539 1.0044 0.035 Uiso 1 1 calc R
C49 C 0.95470(19) 0.2013(4) 0.93268(16) 0.0264(10) Uani 1 1 d .
H49A H 0.9237 0.1386 0.9367 0.032 Uiso 1 1 calc R
C50 C 0.97210(18) 0.2453(4) 0.88908(16) 0.0237(10) Uani 1 1 d .
H50A H 0.9566 0.2162 0.8570 0.028 Uiso 1 1 calc R
C51 C 1.26583(19) 0.1438(4) 0.81753(15) 0.0236(10) Uani 1 1 d .
H51A H 1.2703 0.2298 0.8208 0.035 Uiso 1 1 calc R
H51B H 1.2383 0.1258 0.7895 0.035 Uiso 1 1 calc R
H51C H 1.3055 0.1080 0.8140 0.035 Uiso 1 1 calc R
C52 C 1.28619(19) 0.1247(4) 0.92505(15) 0.0276(11) Uani 1 1 d .
H52A H 1.2918 0.2108 0.9256 0.041 Uiso 1 1 calc R
H52B H 1.3255 0.0859 0.9234 0.041 Uiso 1 1 calc R
H52C H 1.2684 0.0996 0.9539 0.041 Uiso 1 1 calc R
C53 C 1.23614(19) -0.0865(4) 0.86787(16) 0.0260(10) Uani 1 1 d .
C54 C 1.1921(2) -0.1295(4) 0.82749(17) 0.0299(11) Uani 1 1 d .
H54A H 1.1932 -0.2162 0.8261 0.045 Uiso 1 1 calc R
H54B H 1.2036 -0.0968 0.7975 0.045 Uiso 1 1 calc R
H54C H 1.1510 -0.1034 0.8328 0.045 Uiso 1 1 calc R
C55 C 1.2194(2) -0.1396(4) 0.91506(18) 0.0363(12) Uani 1 1 d .
H55A H 1.2233 -0.2260 0.9140 0.054 Uiso 1 1 calc R
H55B H 1.1776 -0.1184 0.9201 0.054 Uiso 1 1 calc R
H55C H 1.2468 -0.1083 0.9411 0.054 Uiso 1 1 calc R
C56 C 1.3006(2) -0.1282(4) 0.85970(18) 0.0356(12) Uani 1 1 d .
H56A H 1.3018 -0.2149 0.8595 0.053 Uiso 1 1 calc R
H56B H 1.3292 -0.0981 0.8852 0.053 Uiso 1 1 calc R
H56C H 1.3117 -0.0981 0.8292 0.053 Uiso 1 1 calc R
C57 C 1.0643(2) 0.6105(4) 0.80664(16) 0.0299(11) Uani 1 1 d .
H57A H 1.1078 0.5933 0.8074 0.045 Uiso 1 1 calc R
H57B H 1.0578 0.6960 0.8035 0.045 Uiso 1 1 calc R
H57C H 1.0429 0.5698 0.7796 0.045 Uiso 1 1 calc R
C58 C 1.0798(2) 0.6305(4) 0.91406(15) 0.0267(10) Uani 1 1 d .
H58A H 1.1219 0.6027 0.9156 0.040 Uiso 1 1 calc R
H58B H 1.0622 0.6104 0.9436 0.040 Uiso 1 1 calc R
H58C H 1.0789 0.7166 0.9097 0.040 Uiso 1 1 calc R
C59 C 0.95344(19) 0.6135(4) 0.86418(15) 0.0248(10) Uani 1 1 d .
C60 C 0.9146(2) 0.5663(5) 0.82115(19) 0.0429(14) Uani 1 1 d .
H60A H 0.8735 0.5986 0.8210 0.064 Uiso 1 1 calc R
H60B H 0.9129 0.4797 0.8227 0.064 Uiso 1 1 calc R
H60C H 0.9324 0.5903 0.7922 0.064 Uiso 1 1 calc R
C61 C 0.9526(2) 0.7503(4) 0.8623(2) 0.0412(13) Uani 1 1 d .
H61A H 0.9111 0.7786 0.8645 0.062 Uiso 1 1 calc R
H61B H 0.9671 0.7770 0.8324 0.062 Uiso 1 1 calc R
H61C H 0.9790 0.7819 0.8889 0.062 Uiso 1 1 calc R
C62 C 0.9253(2) 0.5740(5) 0.90928(18) 0.0390(13) Uani 1 1 d .
H62A H 0.8845 0.6072 0.9095 0.059 Uiso 1 1 calc R
H62B H 0.9505 0.6021 0.9371 0.059 Uiso 1 1 calc R
H62C H 0.9230 0.4873 0.9100 0.059 Uiso 1 1 calc R
C1S C 0.72360(19) 0.8881(4) 0.50910(14) 0.0239(10) Uani 1 1 d .
C2S C 0.7121(2) 1.0083(4) 0.50339(14) 0.0256(10) Uani 1 1 d .
H2SA H 0.6731 1.0384 0.5083 0.031 Uiso 1 1 calc R
C3S C 0.75647(19) 1.0842(4) 0.49077(14) 0.0256(10) Uani 1 1 d .
H3SA H 0.7477 1.1662 0.4870 0.031 Uiso 1 1 calc R
C4S C 0.8136(2) 1.0429(4) 0.48345(15) 0.0275(11) Uani 1 1 d .
H4SA H 0.8440 1.0957 0.4746 0.033 Uiso 1 1 calc R
C5S C 0.8257(2) 0.9238(5) 0.48922(15) 0.0296(11) Uani 1 1 d .
H5SA H 0.8648 0.8944 0.4843 0.035 Uiso 1 1 calc R
C6S C 0.7812(2) 0.8466(4) 0.50208(15) 0.0259(10) Uani 1 1 d .
H6SA H 0.7902 0.7648 0.5061 0.031 Uiso 1 1 calc R
C7S C 0.6746(2) 0.8046(5) 0.52227(17) 0.0331(12) Uani 1 1 d .
H7SA H 0.6909 0.7525 0.5479 0.050 Uiso 1 1 calc R
H7SB H 0.6605 0.7568 0.4946 0.050 Uiso 1 1 calc R
H7SC H 0.6407 0.8503 0.5328 0.050 Uiso 1 1 calc R

loop_
_atom_site_aniso_label
_atom_site_aniso_U_11
_atom_site_aniso_U_22
_atom_site_aniso_U_33
_atom_site_aniso_U_23
_atom_site_aniso_U_13
_atom_site_aniso_U_12
Y1 0.0137(2) 0.0197(2) 0.0131(2) -0.00077(16) -0.00002(15) 0.00012(16)
Y2 0.0132(2) 0.0182(2) 0.0117(2) -0.00145(16) 0.00044(15) -0.00020(16)
Fe1 0.0160(3) 0.0226(3) 0.0172(3) 0.0001(3) 0.0041(2) -0.0010(3)
Fe2 0.0157(3) 0.0203(3) 0.0163(3) -0.0002(2) 0.0044(2) -0.0016(2)
Si1 0.0187(6) 0.0224(7) 0.0194(6) -0.0009(5) -0.0024(5) 0.0004(5)
Si2 0.0263(7) 0.0436(9) 0.0322(7) 0.0046(6) 0.0051(6) 0.0057(6)
Si3 0.0150(6) 0.0238(7) 0.0179(6) 0.0003(5) 0.0017(5) 0.0023(5)
Si4 0.0199(6) 0.0200(6) 0.0178(6) -0.0018(5) 0.0004(5) 0.0013(5)
N1 0.0204(19) 0.021(2) 0.0176(18) 0.0017(15) 0.0000(15) 0.0007(15)
N2 0.0177(18) 0.025(2) 0.0180(18) 0.0049(15) 0.0042(15) 0.0032(16)
N3 0.0156(17) 0.0214(19) 0.0121(17) 0.0039(14) 0.0038(14) -0.0010(15)
N4 0.0196(18) 0.0192(19) 0.0167(18) -0.0001(15) 0.0021(14) 0.0013(15)
O1 0.0204(15) 0.0286(17) 0.0158(15) 0.0013(13) 0.0024(12) -0.0071(13)
O2 0.0211(15) 0.0256(17) 0.0121(14) -0.0001(12) -0.0005(12) -0.0050(13)
C1 0.022(2) 0.022(2) 0.016(2) -0.0060(18) -0.0050(17) 0.0015(18)
C2 0.019(2) 0.030(3) 0.023(2) -0.012(2) -0.0002(18) 0.0041(19)
C3 0.017(2) 0.039(3) 0.013(2) -0.0084(19) -0.0007(17) -0.002(2)
C4 0.024(2) 0.026(3) 0.013(2) -0.0008(18) 0.0014(17) -0.0043(19)
C5 0.024(2) 0.022(2) 0.0079(19) -0.0035(17) 0.0003(17) -0.0011(18)
C6 0.020(2) 0.019(2) 0.013(2) -0.0015(17) -0.0062(17) -0.0008(18)
C7 0.018(2) 0.027(3) 0.015(2) -0.0110(19) -0.0016(17) 0.0016(19)
C8 0.017(2) 0.033(3) 0.012(2) -0.0061(18) 0.0002(17) -0.0028(19)
C9 0.021(2) 0.023(2) 0.012(2) -0.0018(17) -0.0001(17) -0.0037(18)
C10 0.023(2) 0.021(2) 0.0083(19) -0.0059(17) -0.0014(17) 0.0014(18)
C11 0.016(2) 0.019(2) 0.019(2) -0.0034(18) 0.0017(17) 0.0052(17)
C12 0.015(2) 0.029(3) 0.024(2) -0.001(2) 0.0015(18) 0.0028(19)
C13 0.017(2) 0.032(3) 0.034(3) 0.003(2) 0.009(2) 0.001(2)
C14 0.021(2) 0.038(3) 0.023(2) -0.001(2) 0.0087(19) 0.009(2)
C15 0.022(2) 0.025(2) 0.020(2) -0.0018(19) 0.0013(18) 0.0049(19)
C16 0.018(2) 0.020(2) 0.021(2) 0.0051(18) 0.0031(18) 0.0029(18)
C17 0.024(2) 0.021(2) 0.025(2) 0.0025(19) 0.0057(19) -0.0005(19)
C18 0.032(3) 0.024(3) 0.029(3) 0.002(2) 0.010(2) -0.003(2)
C19 0.031(3) 0.030(3) 0.019(2) 0.006(2) 0.0037(19) 0.004(2)
C20 0.022(2) 0.026(3) 0.022(2) 0.0034(19) 0.0002(18) 0.0030(19)
C21 0.037(3) 0.032(3) 0.036(3) -0.003(2) -0.010(2) -0.004(2)
C22 0.028(3) 0.028(3) 0.035(3) 0.007(2) 0.007(2) 0.002(2)
C23 0.025(2) 0.019(2) 0.028(2) -0.0034(19) -0.0004(19) 0.0034(19)
C24 0.042(3) 0.054(4) 0.052(3) 0.005(3) 0.024(3) 0.024(3)
C25 0.033(3) 0.026(3) 0.064(4) -0.003(3) -0.006(3) 0.009(2)
C26 0.023(2) 0.037(3) 0.051(3) -0.018(3) -0.009(2) 0.007(2)
C27 0.0263(7) 0.0436(9) 0.0322(7) 0.0046(6) 0.0051(6) 0.0057(6)
C28 0.024(2) 0.041(3) 0.037(3) 0.008(2) 0.012(2) 0.009(2)
C29 0.031(3) 0.049(3) 0.044(3) 0.003(3) 0.005(2) 0.008(3)
C30 0.048(3) 0.049(4) 0.072(4) 0.030(3) 0.023(3) 0.018(3)
C31 0.039(3) 0.029(3) 0.049(3) -0.016(2) -0.001(2) -0.005(2)
C32 0.039(3) 0.050(4) 0.072(4) 0.015(3) 0.020(3) 0.021(3)
C33 0.040(3) 0.056(4) 0.017(2) -0.008(2) -0.002(2) -0.020(3)
C34 0.059(3) 0.081(3) 0.032(2) 0.008(2) -0.0014(19) -0.047(3)
C35 0.059(3) 0.081(3) 0.032(2) 0.008(2) -0.0014(19) -0.047(3)
C36 0.026(2) 0.031(3) 0.023(2) 0.002(2) 0.0095(19) -0.008(2)
C37 0.022(2) 0.029(3) 0.022(2) 0.0029(19) 0.0067(18) -0.005(2)
C38 0.057(3) 0.056(3) 0.035(2) 0.0039(19) -0.0023(19) -0.032(2)
C39 0.057(3) 0.056(3) 0.035(2) 0.0039(19) -0.0023(19) -0.032(2)
C40 0.029(3) 0.038(3) 0.016(2) -0.004(2) -0.0021(19) -0.005(2)
C41 0.015(2) 0.021(2) 0.020(2) 0.0046(18) 0.0042(17) 0.0033(18)
C42 0.018(2) 0.028(3) 0.018(2) 0.0014(19) 0.0009(18) -0.0004(19)
C43 0.021(2) 0.034(3) 0.018(2) 0.007(2) 0.0036(18) 0.002(2)
C44 0.021(2) 0.021(2) 0.036(3) 0.010(2) 0.010(2) 0.0001(19)
C45 0.019(2) 0.020(2) 0.028(2) -0.0013(19) 0.0063(18) 0.0004(18)
C46 0.015(2) 0.017(2) 0.020(2) -0.0032(18) 0.0035(17) 0.0048(17)
C47 0.027(2) 0.021(2) 0.019(2) -0.0042(18) 0.0057(19) 0.0002(19)
C48 0.034(3) 0.031(3) 0.025(2) 0.002(2) 0.015(2) 0.007(2)
C49 0.019(2) 0.023(2) 0.039(3) 0.000(2) 0.010(2) 0.0004(19)
C50 0.014(2) 0.027(3) 0.030(2) -0.002(2) 0.0019(18) 0.0030(19)
C51 0.018(2) 0.030(3) 0.024(2) -0.0016(19) 0.0057(18) 0.0022(19)
C52 0.020(2) 0.038(3) 0.024(2) -0.007(2) -0.0013(19) 0.001(2)
C53 0.023(2) 0.026(3) 0.030(3) 0.002(2) 0.0016(19) 0.006(2)
C54 0.031(3) 0.022(3) 0.036(3) -0.003(2) 0.001(2) 0.005(2)
C55 0.040(3) 0.028(3) 0.042(3) 0.010(2) 0.008(2) 0.005(2)
C56 0.032(3) 0.032(3) 0.043(3) -0.002(2) 0.004(2) 0.009(2)
C57 0.037(3) 0.025(3) 0.028(3) 0.002(2) 0.005(2) 0.004(2)
C58 0.027(2) 0.027(3) 0.026(2) -0.005(2) -0.003(2) 0.001(2)
C59 0.025(2) 0.021(2) 0.028(2) -0.008(2) 0.0003(19) 0.0040(19)
C60 0.029(3) 0.050(4) 0.047(3) -0.020(3) -0.010(2) 0.011(2)
C61 0.037(3) 0.029(3) 0.058(4) -0.006(3) 0.003(3) 0.011(2)
C62 0.025(3) 0.050(3) 0.044(3) 0.000(3) 0.011(2) 0.009(2)
C1S 0.021(2) 0.038(3) 0.012(2) -0.0006(19) -0.0035(17) -0.004(2)
C2S 0.022(2) 0.038(3) 0.017(2) 0.001(2) -0.0008(18) 0.003(2)
C3S 0.030(3) 0.029(3) 0.017(2) 0.0005(19) -0.0026(19) 0.002(2)
C4S 0.024(2) 0.039(3) 0.019(2) 0.000(2) 0.0021(19) -0.010(2)
C5S 0.016(2) 0.051(3) 0.022(2) -0.009(2) 0.0009(18) 0.005(2)
C6S 0.028(3) 0.028(3) 0.020(2) -0.0010(19) -0.0044(19) 0.001(2)
C7S 0.029(3) 0.041(3) 0.028(3) 0.003(2) -0.001(2) -0.010(2)

loop_
_atom_type_symbol
_atom_type_description
_atom_type_scat_dispersion_real
_atom_type_scat_dispersion_imag
_atom_type_scat_source
C C 0.0033 0.0016 'International Tables Vol C Tables 4.2.6.8 and 6.1.1.4'
H H 0.0000 0.0000 'International Tables Vol C Tables 4.2.6.8 and 6.1.1.4'
N N 0.0061 0.0033 'International Tables Vol C Tables 4.2.6.8 and 6.1.1.4'
O O 0.0106 0.0060 'International Tables Vol C Tables 4.2.6.8 and 6.1.1.4'
Si Si 0.0817 0.0704 'International Tables Vol C Tables 4.2.6.8 and 6.1.1.4'
Fe Fe 0.3463 0.8444 'International Tables Vol C Tables 4.2.6.8 and 6.1.1.4'
Y Y -2.7962 3.5667 'International Tables Vol C Tables 4.2.6.8 and 6.1.1.4'

loop_
_geom_angle_atom_site_label_1
_geom_angle_atom_site_label_2
_geom_angle_atom_site_label_3
_geom_angle
N2 Y1 N1 128.86(12)
N2 Y1 O1 87.05(11)
N1 Y1 O1 89.09(11)
N2 Y1 C2 85.13(13)
N1 Y1 C2 144.69(13)
O1 Y1 C2 103.79(12)
N2 Y1 C1 92.27(13)
N1 Y1 C1 124.30(12)
O1 Y1 C1 134.47(12)
C2 Y1 C1 31.11(13)
N2 Y1 C3 104.11(13)
N1 Y1 C3 125.82(13)
O1 Y1 C3 82.39(12)
C2 Y1 C3 29.48(14)
C1 Y1 C3 53.68(14)
N2 Y1 C4 135.07(13)
N1 Y1 C4 95.62(13)
O1 Y1 C4 87.71(11)
C2 Y1 C4 53.15(14)
C1 Y1 C4 61.61(13)
C3 Y1 C4 31.02(13)
N2 Y1 C11 107.20(12)
N1 Y1 C11 29.73(12)
O1 Y1 C11 109.79(11)
C2 Y1 C11 144.57(13)
C1 Y1 C11 113.77(12)
C3 Y1 C11 146.79(12)
C4 Y1 C11 116.52(12)
N2 Y1 C16 29.33(12)
N1 Y1 C16 107.31(12)
O1 Y1 C16 107.75(11)
C2 Y1 C16 99.89(14)
C1 Y1 C16 91.95(13)
C3 Y1 C16 126.29(13)
C4 Y1 C16 152.19(13)
C11 Y1 C16 80.59(12)
N2 Y1 Fe1 69.52(9)
N1 Y1 Fe1 70.50(9)
O1 Y1 Fe1 123.14(7)
C2 Y1 Fe1 123.68(10)
C1 Y1 Fe1 98.71(10)
C3 Y1 Fe1 152.09(10)
C4 Y1 Fe1 144.63(9)
C11 Y1 Fe1 41.33(9)
C16 Y1 Fe1 40.63(8)
N3 Y2 N4 127.57(12)
N3 Y2 O2 86.96(11)
N4 Y2 O2 91.04(11)
N3 Y2 C6 94.43(12)
N4 Y2 C6 122.21(12)
O2 Y2 C6 133.89(11)
N3 Y2 C7 85.90(13)
N4 Y2 C7 144.63(12)
O2 Y2 C7 103.27(11)
C6 Y2 C7 31.41(12)
N3 Y2 C8 104.09(12)
N4 Y2 C8 127.29(13)
O2 Y2 C8 80.89(11)
C6 Y2 C8 54.03(13)
C7 Y2 C8 29.74(13)
N3 Y2 C9 135.04(12)
N4 Y2 C9 96.79(12)
O2 Y2 C9 85.07(11)
C6 Y2 C9 61.98(13)
C7 Y2 C9 53.48(13)
C8 Y2 C9 30.96(12)
N3 Y2 C46 106.89(12)
N4 Y2 C46 29.46(12)
O2 Y2 C46 112.74(11)
C6 Y2 C46 110.82(12)
C7 Y2 C46 142.09(12)
C8 Y2 C46 146.59(12)
C9 Y2 C46 116.98(12)
N3 Y2 C41 29.43(11)
N4 Y2 C41 105.73(12)
O2 Y2 C41 108.26(11)
C6 Y2 C41 93.40(13)
C7 Y2 C41 100.24(13)
C8 Y2 C41 126.36(13)
C9 Y2 C41 153.31(13)
C46 Y2 C41 79.89(12)
N3 Y2 Fe2 69.32(8)
N4 Y2 Fe2 69.74(9)
O2 Y2 Fe2 125.37(6)
C6 Y2 Fe2 97.57(9)
C7 Y2 Fe2 122.16(10)
C8 Y2 Fe2 151.06(10)
C9 Y2 Fe2 145.51(9)
C46 Y2 Fe2 41.07(8)
C41 Y2 Fe2 40.23(8)
C14 Fe1 C13 40.95(18)
C14 Fe1 C19 98.48(18)
C13 Fe1 C19 116.11(18)
C14 Fe1 C18 113.79(19)
C13 Fe1 C18 102.16(19)
C19 Fe1 C18 40.73(18)
C14 Fe1 C15 40.66(18)
C13 Fe1 C15 68.48(18)
C19 Fe1 C15 116.13(18)
C18 Fe1 C15 150.09(17)
C14 Fe1 C20 118.45(18)
C13 Fe1 C20 153.45(18)
C19 Fe1 C20 40.64(17)
C18 Fe1 C20 68.21(18)
C15 Fe1 C20 106.96(18)
C14 Fe1 C17 152.38(18)
C13 Fe1 C17 121.85(18)
C19 Fe1 C17 68.16(18)
C18 Fe1 C17 40.61(17)
C15 Fe1 C17 166.95(17)
C20 Fe1 C17 67.65(18)
C14 Fe1 C12 68.06(18)
C13 Fe1 C12 40.42(17)
C19 Fe1 C12 155.30(18)
C18 Fe1 C12 124.19(18)
C15 Fe1 C12 67.71(17)
C20 Fe1 C12 164.05(17)
C17 Fe1 C12 114.05(18)
C14 Fe1 C16 157.58(18)
C13 Fe1 C16 160.90(18)
C19 Fe1 C16 67.85(17)
C18 Fe1 C16 68.05(17)
C15 Fe1 C16 128.14(17)
C20 Fe1 C16 39.87(16)
C17 Fe1 C16 40.30(16)
C12 Fe1 C16 130.94(16)
C14 Fe1 C11 67.56(17)
C13 Fe1 C11 67.73(17)
C19 Fe1 C11 154.79(17)
C18 Fe1 C11 163.73(17)
C15 Fe1 C11 39.88(16)
C20 Fe1 C11 126.46(17)
C17 Fe1 C11 133.09(16)
C12 Fe1 C11 40.03(16)
C16 Fe1 C11 117.42(16)
C14 Fe1 Y1 126.96(14)
C13 Fe1 Y1 115.41(13)
C19 Fe1 Y1 127.65(13)
C18 Fe1 Y1 118.24(13)
C15 Fe1 Y1 90.73(12)
C20 Fe1 Y1 90.36(12)
C17 Fe1 Y1 77.66(12)
C12 Fe1 Y1 74.99(12)
C16 Fe1 Y1 60.46(11)
C11 Fe1 Y1 59.66(11)
C48 Fe2 C43 99.25(18)
C48 Fe2 C44 112.75(18)
C43 Fe2 C44 40.33(18)
C48 Fe2 C49 41.05(19)
C43 Fe2 C49 118.40(18)
C44 Fe2 C49 102.85(18)
C48 Fe2 C42 120.22(18)
C43 Fe2 C42 40.48(17)
C44 Fe2 C42 67.94(18)
C49 Fe2 C42 156.05(18)
C48 Fe2 C47 40.86(18)
C43 Fe2 C47 115.13(18)
C44 Fe2 C47 148.29(17)
C49 Fe2 C47 68.71(18)
C42 Fe2 C47 106.90(18)
C48 Fe2 C45 150.29(18)
C43 Fe2 C45 67.86(18)
C44 Fe2 C45 40.37(17)
C49 Fe2 C45 120.21(18)
C42 Fe2 C45 67.88(17)
C47 Fe2 C45 168.83(17)
C48 Fe2 C50 67.97(18)
C43 Fe2 C50 157.70(17)
C44 Fe2 C50 126.07(18)
C49 Fe2 C50 40.20(17)
C42 Fe2 C50 161.81(17)
C47 Fe2 C50 67.77(17)
C45 Fe2 C50 113.93(17)
C48 Fe2 C41 159.93(18)
C43 Fe2 C41 67.75(16)
C44 Fe2 C41 67.84(16)
C49 Fe2 C41 158.57(18)
C42 Fe2 C41 40.16(16)
C47 Fe2 C41 129.38(17)
C45 Fe2 C41 40.43(16)
C50 Fe2 C41 129.15(17)
C48 Fe2 C46 67.55(17)
C43 Fe2 C46 153.20(17)
C44 Fe2 C46 165.80(17)
C49 Fe2 C46 67.60(17)
C42 Fe2 C46 124.99(17)
C47 Fe2 C46 39.88(16)
C45 Fe2 C46 134.36(16)
C50 Fe2 C46 39.98(16)
C41 Fe2 C46 117.15(16)
C48 Fe2 Y2 127.11(14)
C43 Fe2 Y2 127.16(12)
C44 Fe2 Y2 118.97(13)
C49 Fe2 Y2 113.54(13)
C42 Fe2 Y2 89.78(12)
C47 Fe2 Y2 91.63(12)
C45 Fe2 Y2 78.70(12)
C50 Fe2 Y2 73.36(12)
C41 Fe2 Y2 60.33(11)
C46 Fe2 Y2 59.61(11)
N1 Si1 C22 107.3(2)
N1 Si1 C21 113.4(2)
C22 Si1 C21 108.3(2)
N1 Si1 C23 114.26(19)
C22 Si1 C23 107.5(2)
C21 Si1 C23 105.9(2)
N2 Si2 C28 107.67(19)
N2 Si2 C29 112.1(2)
C28 Si2 C29 107.8(2)
N2 Si2 C27 115.1(2)
C28 Si2 C27 109.1(2)
C29 Si2 C27 104.9(2)
N3 Si3 C51 107.38(18)
N3 Si3 C52 113.19(18)
C51 Si3 C52 108.3(2)
N3 Si3 C53 113.23(19)
C51 Si3 C53 108.3(2)
C52 Si3 C53 106.3(2)
N4 Si4 C57 107.20(19)
N4 Si4 C58 112.85(19)
C57 Si4 C58 108.4(2)
N4 Si4 C59 114.09(19)
C57 Si4 C59 108.1(2)
C58 Si4 C59 106.1(2)
C11 N1 Si1 120.7(3)
C11 N1 Y1 97.2(2)
Si1 N1 Y1 140.80(19)
C16 N2 Si2 119.9(3)
C16 N2 Y1 99.1(2)
Si2 N2 Y1 140.82(19)
C41 N3 Si3 119.3(3)
C41 N3 Y2 99.4(2)
Si3 N3 Y2 141.33(18)
C46 N4 Si4 120.5(3)
C46 N4 Y2 97.9(2)
Si4 N4 Y2 140.25(19)
C36 O1 C33 109.0(3)
C36 O1 Y1 135.4(2)
C33 O1 Y1 115.6(2)
C37 O2 C40 109.3(3)
C37 O2 Y2 136.7(2)
C40 O2 Y2 114.0(2)
C10 C1 C2 120.7(4)
C10 C1 Y1 92.0(2)
C2 C1 Y1 74.3(2)
C10 C1 H1A 118.5
C2 C1 H1A 118.5
Y1 C1 H1A 118.5
C3 C2 C1 119.9(4)
C3 C2 Y1 75.9(2)
C1 C2 Y1 74.6(2)
C3 C2 H2A 120.1
C1 C2 H2A 120.1
Y1 C2 H2A 120.1
C2 C3 C4 118.5(4)
C2 C3 Y1 74.6(2)
C4 C3 Y1 76.2(2)
C2 C3 H3A 120.8
C4 C3 H3A 120.8
Y1 C3 H3A 120.8
C5 C4 C3 121.1(4)
C5 C4 Y1 90.6(2)
C3 C4 Y1 72.8(2)
C5 C4 H4A 118.7
C3 C4 H4A 118.7
Y1 C4 H4A 118.7
C4 C5 C6 125.2(4)
C4 C5 C10 118.1(4)
C6 C5 C10 116.7(4)
C5 C6 C7 120.4(4)
C5 C6 Y2 93.7(3)
C7 C6 Y2 74.3(2)
C5 C6 H6A 118.4
C7 C6 H6A 118.4
Y2 C6 H6A 118.4
C8 C7 C6 119.4(4)
C8 C7 Y2 76.2(2)
C6 C7 Y2 74.3(2)
C8 C7 H7A 120.3
C6 C7 H7A 120.3
Y2 C7 H7A 120.3
C7 C8 C9 118.8(4)
C7 C8 Y2 74.1(2)
C9 C8 Y2 76.2(2)
C7 C8 H8A 120.6
C9 C8 H8A 120.6
Y2 C8 H8A 120.6
C10 C9 C8 120.6(4)
C10 C9 Y2 91.2(2)
C8 C9 Y2 72.8(2)
C10 C9 H9A 118.9
C8 C9 H9A 118.9
Y2 C9 H9A 118.9
C9 C10 C1 124.8(4)
C9 C10 C5 118.2(4)
C1 C10 C5 116.9(4)
N1 C11 C15 129.0(4)
N1 C11 C12 125.0(4)
C15 C11 C12 106.0(4)
N1 C11 Fe1 130.4(3)
C15 C11 Fe1 66.6(2)
C12 C11 Fe1 67.5(2)
N1 C11 Y1 53.09(19)
C15 C11 Y1 125.2(3)
C12 C11 Y1 97.8(3)
Fe1 C11 Y1 79.01(12)
C13 C12 C11 108.7(4)
C13 C12 Fe1 68.1(2)
C11 C12 Fe1 72.4(2)
C13 C12 H12A 125.7
C11 C12 H12A 125.7
Fe1 C12 H12A 125.7
C14 C13 C12 107.9(4)
C14 C13 Fe1 69.3(2)
C12 C13 Fe1 71.5(2)
C14 C13 H13A 126.0
C12 C13 H13A 126.0
Fe1 C13 H13A 126.0
C15 C14 C13 108.2(4)
C15 C14 Fe1 70.5(2)
C13 C14 Fe1 69.7(3)
C15 C14 H14A 125.9
C13 C14 H14A 125.9
Fe1 C14 H14A 125.9
C14 C15 C11 109.1(4)
C14 C15 Fe1 68.8(3)
C11 C15 Fe1 73.6(2)
C14 C15 H15A 125.4
C11 C15 H15A 125.4
Fe1 C15 H15A 125.4
N2 C16 C20 127.6(4)
N2 C16 C17 126.1(4)
C20 C16 C17 106.3(4)
N2 C16 Fe1 129.2(3)
C20 C16 Fe1 67.8(2)
C17 C16 Fe1 67.8(2)
N2 C16 Y1 51.60(19)
C20 C16 Y1 123.6(3)
C17 C16 Y1 100.9(3)
Fe1 C16 Y1 78.90(12)
C18 C17 C16 108.8(4)
C18 C17 Fe1 69.1(3)
C16 C17 Fe1 71.9(2)
C18 C17 H17A 125.6
C16 C17 H17A 125.6
Fe1 C17 H17A 125.6
C19 C18 C17 107.6(4)
C19 C18 Fe1 69.3(3)
C17 C18 Fe1 70.3(3)
C19 C18 H18A 126.2
C17 C18 H18A 126.2
Fe1 C18 H18A 126.2
C18 C19 C20 108.0(4)
C18 C19 Fe1 70.0(3)
C20 C19 Fe1 70.4(2)
C18 C19 H19A 126.0
C20 C19 H19A 126.0
Fe1 C19 H19A 126.0
C19 C20 C16 109.2(4)
C19 C20 Fe1 69.0(2)
C16 C20 Fe1 72.3(2)
C19 C20 H20A 125.4
C16 C20 H20A 125.4
Fe1 C20 H20A 125.4
Si1 C21 H21A 109.5
Si1 C21 H21B 109.5
H21A C21 H21B 109.5
Si1 C21 H21C 109.5
H21A C21 H21C 109.5
H21B C21 H21C 109.5
Si1 C22 H22A 109.5
Si1 C22 H22B 109.5
H22A C22 H22B 109.5
Si1 C22 H22C 109.5
H22A C22 H22C 109.5
H22B C22 H22C 109.5
C26 C23 C25 108.3(4)
C26 C23 C24 108.3(4)
C25 C23 C24 108.0(4)
C26 C23 Si1 110.1(3)
C25 C23 Si1 110.4(3)
C24 C23 Si1 111.7(3)
C23 C24 H24A 109.5
C23 C24 H24B 109.5
H24A C24 H24B 109.5
C23 C24 H24C 109.5
H24A C24 H24C 109.5
H24B C24 H24C 109.5
C23 C25 H25A 109.5
C23 C25 H25B 109.5
H25A C25 H25B 109.5
C23 C25 H25C 109.5
H25A C25 H25C 109.5
H25B C25 H25C 109.5
C23 C26 H26A 109.5
C23 C26 H26B 109.5
H26A C26 H26B 109.5
C23 C26 H26C 109.5
H26A C26 H26C 109.5
H26B C26 H26C 109.5
Si2 C27 H27A 109.5
Si2 C27 H27B 109.5
H27A C27 H27B 109.5
Si2 C27 H27C 109.5
H27A C27 H27C 109.5
H27B C27 H27C 109.5
Si2 C28 H28A 109.5
Si2 C28 H28B 109.5
H28A C28 H28B 109.5
Si2 C28 H28C 109.5
H28A C28 H28C 109.5
H28B C28 H28C 109.5
C31 C29 C30 111.3(5)
C31 C29 C32 111.5(5)
C30 C29 C32 106.0(4)
C31 C29 Si2 108.6(4)
C30 C29 Si2 109.6(4)
C32 C29 Si2 109.8(4)
C29 C30 H30A 109.5
C29 C30 H30B 109.5
H30A C30 H30B 109.5
C29 C30 H30C 109.5
H30A C30 H30C 109.5
H30B C30 H30C 109.5
C29 C31 H31A 109.5
C29 C31 H31B 109.5
H31A C31 H31B 109.5
C29 C31 H31C 109.5
H31A C31 H31C 109.5
H31B C31 H31C 109.5
C29 C32 H32A 109.5
C29 C32 H32B 109.5
H32A C32 H32B 109.5
C29 C32 H32C 109.5
H32A C32 H32C 109.5
H32B C32 H32C 109.5
C34 C33 O1 107.9(4)
C34 C33 H33A 110.1
O1 C33 H33A 110.1
C34 C33 H33B 110.1
O1 C33 H33B 110.1
H33A C33 H33B 108.4
C33 C34 C35 109.1(4)
C33 C34 H34A 109.9
C35 C34 H34A 109.9
C33 C34 H34B 109.9
C35 C34 H34B 109.9
H34A C34 H34B 108.3
C36 C35 C34 105.0(4)
C36 C35 H35A 110.7
C34 C35 H35A 110.7
C36 C35 H35B 110.7
C34 C35 H35B 110.7
H35A C35 H35B 108.8
O1 C36 C35 106.7(4)
O1 C36 H36A 110.4
C35 C36 H36A 110.4
O1 C36 H36B 110.4
C35 C36 H36B 110.4
H36A C36 H36B 108.6
O2 C37 C38 106.1(4)
O2 C37 H37A 110.5
C38 C37 H37A 110.5
O2 C37 H37B 110.5
C38 C37 H37B 110.5
H37A C37 H37B 108.7
C39 C38 C37 104.5(4)
C39 C38 H38A 110.9
C37 C38 H38A 110.9
C39 C38 H38B 110.9
C37 C38 H38B 110.9
H38A C38 H38B 108.9
C40 C39 C38 107.4(4)
C40 C39 H39A 110.2
C38 C39 H39A 110.2
C40 C39 H39B 110.2
C38 C39 H39B 110.2
H39A C39 H39B 108.5
C39 C40 O2 106.4(4)
C39 C40 H40A 110.4
O2 C40 H40A 110.4
C39 C40 H40B 110.4
O2 C40 H40B 110.4
H40A C40 H40B 108.6
N3 C41 C42 127.6(4)
N3 C41 C45 126.2(4)
C42 C41 C45 106.1(4)
N3 C41 Fe2 129.6(3)
C42 C41 Fe2 67.7(2)
C45 C41 Fe2 68.0(2)
N3 C41 Y2 51.18(18)
C42 C41 Y2 122.5(3)
C45 C41 Y2 102.9(3)
Fe2 C41 Y2 79.44(12)
C43 C42 C41 108.8(4)
C43 C42 Fe2 69.2(2)
C41 C42 Fe2 72.2(2)
C43 C42 H42A 125.6
C41 C42 H42A 125.6
Fe2 C42 H42A 125.6
C44 C43 C42 108.4(4)
C44 C43 Fe2 70.0(2)
C42 C43 Fe2 70.3(2)
C44 C43 H43A 125.8
C42 C43 H43A 125.8
Fe2 C43 H43A 125.8
C43 C44 C45 108.3(4)
C43 C44 Fe2 69.6(3)
C45 C44 Fe2 70.6(2)
C43 C44 H44A 125.8
C45 C44 H44A 125.8
Fe2 C44 H44A 125.8
C44 C45 C41 108.3(4)
C44 C45 Fe2 69.0(2)
C41 C45 Fe2 71.6(2)
C44 C45 H45A 125.8
C41 C45 H45A 125.8
Fe2 C45 H45A 125.8
N4 C46 C47 129.1(4)
N4 C46 C50 124.7(4)
C47 C46 C50 106.2(4)
N4 C46 Fe2 129.6(3)
C47 C46 Fe2 66.4(2)
C50 C46 Fe2 67.6(2)
N4 C46 Y2 52.60(19)
C47 C46 Y2 127.2(3)
C50 C46 Y2 95.5(2)
Fe2 C46 Y2 79.32(12)
C48 C47 C46 108.7(4)
C48 C47 Fe2 68.6(3)
C46 C47 Fe2 73.7(2)
C48 C47 H47A 125.6
C46 C47 H47A 125.6
Fe2 C47 H47A 125.6
C47 C48 C49 108.3(4)
C47 C48 Fe2 70.5(2)
C49 C48 Fe2 70.0(3)
C47 C48 H48A 125.9
C49 C48 H48A 125.9
Fe2 C48 H48A 125.9
C50 C49 C48 107.8(4)
C50 C49 Fe2 71.5(2)
C48 C49 Fe2 68.9(2)
C50 C49 H49A 126.1
C48 C49 H49A 126.1
Fe2 C49 H49A 126.1
C49 C50 C46 108.9(4)
C49 C50 Fe2 68.3(2)
C46 C50 Fe2 72.4(2)
C49 C50 H50A 125.5
C46 C50 H50A 125.5
Fe2 C50 H50A 125.5
Si3 C51 H51A 109.5
Si3 C51 H51B 109.5
H51A C51 H51B 109.5
Si3 C51 H51C 109.5
H51A C51 H51C 109.5
H51B C51 H51C 109.5
Si3 C52 H52A 109.5
Si3 C52 H52B 109.5
H52A C52 H52B 109.5
Si3 C52 H52C 109.5
H52A C52 H52C 109.5
H52B C52 H52C 109.5
C54 C53 C56 109.4(4)
C54 C53 C55 110.1(4)
C56 C53 C55 107.8(4)
C54 C53 Si3 110.0(3)
C56 C53 Si3 110.0(3)
C55 C53 Si3 109.4(3)
C53 C54 H54A 109.5
C53 C54 H54B 109.5
H54A C54 H54B 109.5
C53 C54 H54C 109.5
H54A C54 H54C 109.5
H54B C54 H54C 109.5
C53 C55 H55A 109.5
C53 C55 H55B 109.5
H55A C55 H55B 109.5
C53 C55 H55C 109.5
H55A C55 H55C 109.5
H55B C55 H55C 109.5
C53 C56 H56A 109.5
C53 C56 H56B 109.5
H56A C56 H56B 109.5
C53 C56 H56C 109.5
H56A C56 H56C 109.5
H56B C56 H56C 109.5
Si4 C57 H57A 109.5
Si4 C57 H57B 109.5
H57A C57 H57B 109.5
Si4 C57 H57C 109.5
H57A C57 H57C 109.5
H57B C57 H57C 109.5
Si4 C58 H58A 109.5
Si4 C58 H58B 109.5
H58A C58 H58B 109.5
Si4 C58 H58C 109.5
H58A C58 H58C 109.5
H58B C58 H58C 109.5
C60 C59 C62 108.8(4)
C60 C59 C61 108.5(4)
C62 C59 C61 108.3(4)
C60 C59 Si4 109.6(3)
C62 C59 Si4 111.7(3)
C61 C59 Si4 109.8(3)
C59 C60 H60A 109.5
C59 C60 H60B 109.5
H60A C60 H60B 109.5
C59 C60 H60C 109.5
H60A C60 H60C 109.5
H60B C60 H60C 109.5
C59 C61 H61A 109.5
C59 C61 H61B 109.5
H61A C61 H61B 109.5
C59 C61 H61C 109.5
H61A C61 H61C 109.5
H61B C61 H61C 109.5
C59 C62 H62A 109.5
C59 C62 H62B 109.5
H62A C62 H62B 109.5
C59 C62 H62C 109.5
H62A C62 H62C 109.5
H62B C62 H62C 109.5
C2S C1S C6S 118.3(4)
C2S C1S C7S 120.8(4)
C6S C1S C7S 120.9(4)
C3S C2S C1S 120.8(4)
C3S C2S H2SA 119.6
C1S C2S H2SA 119.6
C2S C3S C4S 120.9(4)
C2S C3S H3SA 119.6
C4S C3S H3SA 119.6
C5S C4S C3S 118.9(4)
C5S C4S H4SA 120.6
C3S C4S H4SA 120.6
C4S C5S C6S 120.6(4)
C4S C5S H5SA 119.7
C6S C5S H5SA 119.7
C5S C6S C1S 120.5(4)
C5S C6S H6SA 119.8
C1S C6S H6SA 119.8
C1S C7S H7SA 109.5
C1S C7S H7SB 109.5
H7SA C7S H7SB 109.5
C1S C7S H7SC 109.5
H7SA C7S H7SC 109.5
H7SB C7S H7SC 109.5

loop_
_geom_bond_atom_site_label_1
_geom_bond_atom_site_label_2
_geom_bond_distance
Y1 N2 2.243(3)
Y1 N1 2.258(3)
Y1 O1 2.359(3)
Y1 C2 2.666(4)
Y1 C1 2.671(4)
Y1 C3 2.681(4)
Y1 C4 2.725(4)
Y1 C11 2.802(4)
Y1 C16 2.826(4)
Y1 Fe1 3.1871(9)
Y2 N3 2.240(3)
Y2 N4 2.259(3)
Y2 O2 2.358(3)
Y2 C6 2.648(4)
Y2 C7 2.649(4)
Y2 C8 2.674(4)
Y2 C9 2.719(4)
Y2 C46 2.817(4)
Y2 C41 2.836(4)
Y2 Fe2 3.2090(9)
Fe1 C14 2.028(4)
Fe1 C13 2.034(4)
Fe1 C19 2.036(4)
Fe1 C18 2.044(5)
Fe1 C15 2.051(4)
Fe1 C20 2.055(4)
Fe1 C17 2.059(4)
Fe1 C12 2.078(4)
Fe1 C16 2.115(4)
Fe1 C11 2.144(4)
Fe2 C48 2.024(4)
Fe2 C43 2.034(4)
Fe2 C44 2.038(4)
Fe2 C49 2.038(4)
Fe2 C42 2.048(4)
Fe2 C47 2.049(4)
Fe2 C45 2.059(4)
Fe2 C50 2.080(4)
Fe2 C41 2.108(4)
Fe2 C46 2.145(4)
Si1 N1 1.711(4)
Si1 C22 1.869(5)
Si1 C21 1.882(5)
Si1 C23 1.904(4)
Si2 N2 1.721(4)
Si2 C28 1.882(5)
Si2 C29 1.890(6)
Si2 C27 1.895(5)
Si3 N3 1.716(3)
Si3 C51 1.874(4)
Si3 C52 1.890(4)
Si3 C53 1.909(5)
Si4 N4 1.716(4)
Si4 C57 1.872(5)
Si4 C58 1.882(4)
Si4 C59 1.912(4)
N1 C11 1.400(5)
N2 C16 1.402(5)
N3 C41 1.413(5)
N4 C46 1.399(5)
O1 C36 1.450(5)
O1 C33 1.459(5)
O2 C37 1.454(5)
O2 C40 1.465(5)
C1 C10 1.421(6)
C1 C2 1.431(6)
C1 H1A 1.0000
C2 C3 1.361(6)
C2 H2A 1.0000
C3 C4 1.446(6)
C3 H3A 1.0000
C4 C5 1.407(6)
C4 H4A 1.0000
C5 C6 1.420(6)
C5 C10 1.457(6)
C6 C7 1.434(6)
C6 H6A 1.0000
C7 C8 1.366(6)
C7 H7A 1.0000
C8 C9 1.440(6)
C8 H8A 1.0000
C9 C10 1.411(6)
C9 H9A 1.0000
C11 C15 1.433(6)
C11 C12 1.446(6)
C12 C13 1.421(6)
C12 H12A 1.0000
C13 C14 1.421(6)
C13 H13A 1.0000
C14 C15 1.417(6)
C14 H14A 1.0000
C15 H15A 1.0000
C16 C20 1.423(6)
C16 C17 1.439(6)
C17 C18 1.424(6)
C17 H17A 1.0000
C18 C19 1.420(6)
C18 H18A 1.0000
C19 C20 1.421(6)
C19 H19A 1.0000
C20 H20A 1.0000
C21 H21A 0.9800
C21 H21B 0.9800
C21 H21C 0.9800
C22 H22A 0.9800
C22 H22B 0.9800
C22 H22C 0.9800
C23 C26 1.523(6)
C23 C25 1.539(6)
C23 C24 1.545(7)
C24 H24A 0.9800
C24 H24B 0.9800
C24 H24C 0.9800
C25 H25A 0.9800
C25 H25B 0.9800
C25 H25C 0.9800
C26 H26A 0.9800
C26 H26B 0.9800
C26 H26C 0.9800
C27 H27A 0.9800
C27 H27B 0.9800
C27 H27C 0.9800
C28 H28A 0.9800
C28 H28B 0.9800
C28 H28C 0.9800
C29 C31 1.557(7)
C29 C30 1.560(7)
C29 C32 1.567(7)
C30 H30A 0.9800
C30 H30B 0.9800
C30 H30C 0.9800
C31 H31A 0.9800
C31 H31B 0.9800
C31 H31C 0.9800
C32 H32A 0.9800
C32 H32B 0.9800
C32 H32C 0.9800
C33 C34 1.414(7)
C33 H33A 0.9900
C33 H33B 0.9900
C34 C35 1.502(7)
C34 H34A 0.9900
C34 H34B 0.9900
C35 C36 1.486(7)
C35 H35A 0.9900
C35 H35B 0.9900
C36 H36A 0.9900
C36 H36B 0.9900
C37 C38 1.521(6)
C37 H37A 0.9900
C37 H37B 0.9900
C38 C39 1.506(7)
C38 H38A 0.9900
C38 H38B 0.9900
C39 C40 1.426(7)
C39 H39A 0.9900
C39 H39B 0.9900
C40 H40A 0.9900
C40 H40B 0.9900
C41 C42 1.428(6)
C41 C45 1.441(6)
C42 C43 1.412(6)
C42 H42A 1.0000
C43 C44 1.404(6)
C43 H43A 1.0000
C44 C45 1.414(6)
C44 H44A 1.0000
C45 H45A 1.0000
C46 C47 1.433(6)
C46 C50 1.446(6)
C47 C48 1.422(6)
C47 H47A 1.0000
C48 C49 1.424(7)
C48 H48A 1.0000
C49 C50 1.416(6)
C49 H49A 1.0000
C50 H50A 1.0000
C51 H51A 0.9800
C51 H51B 0.9800
C51 H51C 0.9800
C52 H52A 0.9800
C52 H52B 0.9800
C52 H52C 0.9800
C53 C54 1.519(6)
C53 C56 1.539(6)
C53 C55 1.540(6)
C54 H54A 0.9800
C54 H54B 0.9800
C54 H54C 0.9800
C55 H55A 0.9800
C55 H55B 0.9800
C55 H55C 0.9800
C56 H56A 0.9800
C56 H56B 0.9800
C56 H56C 0.9800
C57 H57A 0.9800
C57 H57B 0.9800
C57 H57C 0.9800
C58 H58A 0.9800
C58 H58B 0.9800
C58 H58C 0.9800
C59 C60 1.528(6)
C59 C62 1.536(6)
C59 C61 1.546(7)
C60 H60A 0.9800
C60 H60B 0.9800
C60 H60C 0.9800
C61 H61A 0.9800
C61 H61B 0.9800
C61 H61C 0.9800
C62 H62A 0.9800
C62 H62B 0.9800
C62 H62C 0.9800
C1S C2S 1.388(6)
C1S C6S 1.389(6)
C1S C7S 1.508(6)
C2S C3S 1.375(6)
C2S H2SA 0.9500
C3S C4S 1.381(6)
C3S H3SA 0.9500
C4S C5S 1.379(7)
C4S H4SA 0.9500
C5S C6S 1.388(6)
C5S H5SA 0.9500
C6S H6SA 0.9500
C7S H7SA 0.9800
C7S H7SB 0.9800
C7S H7SC 0.9800
